data_4002382
loop_
_publ_author_name
'Gaudin, E.'
'Chevalier, B.'
'Heying, B.'
'Rodewald, U.C.'
'Poettgen, R.'

_publ_section_title
;
 Valence and structural transitions in the pseudo-ternary germanide Ce
 (Rh0.69 Ir0.31) Ge
;
_journal_name_full 'Chemistry of Materials (1,1989-)'
_journal_page_first 2693
_journal_page_last 2700
_journal_volume 17
_journal_year 2005
_chemical_formula_sum 'Ce Ge Ir0.31 Rh0.69'
_chemical_name_systematic 'Ce (Rh0.69 Ir0.31) Ge'
_space_group_IT_number 62
_symmetry_space_group_name_Hall '-P 2ac 2n'
_symmetry_space_group_name_H-M 'P n m a'
_cell_angle_alpha 90
_cell_angle_beta 90
_cell_angle_gamma 90
_cell_formula_units_Z 4
_cell_length_a 7.432
_cell_length_b 4.44
_cell_length_c 7.087
_cell_volume 233.857
_citation_journal_id_ASTM CMATEX
_cod_data_source_file Gaudin_CMATEX_2005_1128.cif
_cod_data_source_block Ce1Ge1Ir0.31Rh0.69
_cod_original_cell_volume 233.8574
_cod_original_formula_sum 'Ce1 Ge1 Ir0.31 Rh0.69'
_cod_database_code 4002382

loop_
_symmetry_equiv_pos_as_xyz
x,y,z
-x+1/2,-y,z+1/2
x+1/2,-y+1/2,-z+1/2
-x,y+1/2,-z
-x,-y,-z
x-1/2,y,-z-1/2
-x-1/2,y-1/2,z-1/2
x,-y-1/2,z

loop_
_atom_site_label
_atom_site_type_symbol
_atom_site_fract_x
_atom_site_fract_y
_atom_site_fract_z
_atom_site_occupancy
_atom_site_U_iso_or_equiv
Rh1 Rh 0.637 0.25 0.432 0.69 0.0
Ir2 Ir 0.639 0.25 0.428 0.31 0.0
Ge1 Ge 0.304 0.25 0.3885 1 0.0
Ce1 Ce -0.0152 0.25 0.67168 1 0.0
